data_4061770
loop_
_publ_author_name
'Skinner, M. E. G.'
'Toupance, T.'
'Cowhig, D. A.'
'Tyrrell, B. R.'
'Mountford, P.'

_publ_section_title
;
New Group 4 Organometallic and Imido Compounds of Diamide-Diamine
and Related Dianionic O~2~N~2~-Donor Ligands
;
_journal_issue 23
_journal_name_full Organometallics
_journal_page_first 5586
_journal_page_last 5603
_journal_paper_doi 10.1021/om0506365
_journal_volume 24
_journal_year 2005
_chemical_formula_moiety 'C44 H88 N4 O4 Si4 Zr2'
_chemical_formula_sum 'C44 H88 N4 O4 Si4 Zr2'
_chemical_formula_weight 1031.99
_space_group_IT_number 2
_symmetry_cell_setting triclinic
_symmetry_space_group_name_Hall '-P 1'
_symmetry_space_group_name_H-M 'P -1'
_cell_angle_alpha 107.2552(8)
_cell_angle_beta 95.4488(8)
_cell_angle_gamma 95.4178(9)
_cell_formula_units_Z 4
_cell_length_a 11.0613(2)
_cell_length_b 13.2371(2)
_cell_length_c 20.4745(4)
_cell_measurement_temperature 150
_cell_volume 2826.21(9)
_diffrn_ambient_temperature 150
_exptl_crystal_density_diffrn 1.213
_cod_depositor_comments
;
The following automatic conversions were performed:
'_symmetry_cell_setting' value 'Triclinic' changed to 'triclinic'
according to '/home/saulius/struct/CIF-dictionaries/cif_core.dic'
dictionary named 'cif_core.dic' version 2.4.1 from 2010-06-29.

Automatic conversion script
Id: cif_fix_enum 1527 2010-12-29 10:47:43Z saulius 
;
_cod_database_code 4061770

loop_
_symmetry_equiv_pos_as_xyz
x,y,z
-x,-y,-z

loop_
_atom_site_label
_atom_site_type_symbol
_atom_site_fract_x
_atom_site_fract_y
_atom_site_fract_z
_atom_site_U_iso_or_equiv
_atom_site_occupancy
_atom_site_adp_type
Zr1 Zr 0.12270(3) 0.86381(3) 0.62228(2) 0.0219 1.0000 Uani
Zr2 Zr 0.60022(4) 0.61899(3) 0.86047(2) 0.0228 1.0000 Uani
N1 N -0.0732(3) 0.8272(3) 0.66596(16) 0.0245 1.0000 Uani
N2 N -0.0588(3) 0.8465(3) 0.53406(17) 0.0260 1.0000 Uani
N3 N 0.3926(3) 0.6238(3) 0.80500(17) 0.0245 1.0000 Uani
N4 N 0.4484(3) 0.4711(3) 0.86925(17) 0.0247 1.0000 Uani
O1 O 0.0711(2) 1.0026(2) 0.67177(14) 0.0255 1.0000 Uani
O2 O 0.0848(2) 0.7070(2) 0.60142(14) 0.0271 1.0000 Uani
O3 O 0.5113(2) 0.7061(2) 0.93197(14) 0.0264 1.0000 Uani
O4 O 0.5912(2) 0.5435(2) 0.76071(14) 0.0288 1.0000 Uani
Si1 Si 0.29756(11) 0.78643(9) 0.47761(6) 0.0275 1.0000 Uani
Si2 Si 0.4040(1) 0.9915(1) 0.73968(6) 0.0286 1.0000 Uani
Si3 Si 0.81774(11) 0.4337(1) 0.85896(6) 0.0319 1.0000 Uani
Si4 Si 0.82667(11) 0.8612(1) 0.91573(6) 0.0319 1.0000 Uani
C1 C -0.0229(4) 1.0261(3) 0.7142(2) 0.0301 1.0000 Uani
C2 C -0.0686(4) 0.9216(3) 0.7283(2) 0.0289 1.0000 Uani
C3 C -0.0028(4) 0.6473(3) 0.6259(2) 0.0269 1.0000 Uani
C4 C -0.0551(4) 0.7283(3) 0.6837(2) 0.0265 1.0000 Uani
C5 C 0.0322(5) 1.1068(4) 0.7834(2) 0.0452 1.0000 Uani
C6 C -0.1201(4) 1.0734(4) 0.6794(3) 0.0385 1.0000 Uani
C7 C 0.0598(4) 0.5718(4) 0.6570(3) 0.0396 1.0000 Uani
C8 C -0.1002(4) 0.5824(4) 0.5660(2) 0.0340 1.0000 Uani
C9 C -0.1881(3) 0.8133(3) 0.6188(2) 0.0272 1.0000 Uani
C10 C -0.1710(4) 0.8194(3) 0.5476(2) 0.0256 1.0000 Uani
C11 C -0.2738(4) 0.7979(3) 0.4990(2) 0.0334 1.0000 Uani
C12 C -0.2615(4) 0.8056(4) 0.4342(2) 0.0351 1.0000 Uani
C13 C -0.1468(4) 0.8353(3) 0.4196(2) 0.0309 1.0000 Uani
C14 C -0.0491(4) 0.8551(3) 0.4705(2) 0.0282 1.0000 Uani
C15 C 0.2380(4) 0.8931(3) 0.5427(2) 0.0253 1.0000 Uani
C16 C 0.1746(5) 0.6947(4) 0.4119(2) 0.0432 1.0000 Uani
C17 C 0.3782(4) 0.7021(4) 0.5223(3) 0.0411 1.0000 Uani
C18 C 0.4071(4) 0.8448(4) 0.4297(3) 0.0425 1.0000 Uani
C19 C 0.2762(4) 0.8818(4) 0.7102(2) 0.0322 1.0000 Uani
C20 C 0.3699(5) 1.1152(4) 0.7195(3) 0.0419 1.0000 Uani
C21 C 0.4531(6) 1.0336(5) 0.8351(3) 0.0632 1.0000 Uani
C22 C 0.5418(5) 0.9481(5) 0.6968(3) 0.0595 1.0000 Uani
C23 C 0.3989(4) 0.7480(3) 0.9260(2) 0.0283 1.0000 Uani
C24 C 0.3607(4) 0.7279(3) 0.8479(2) 0.0289 1.0000 Uani
C25 C 0.5057(4) 0.5447(3) 0.7053(2) 0.0275 1.0000 Uani
C26 C 0.4184(4) 0.6262(3) 0.7355(2) 0.0253 1.0000 Uani
C27 C 0.3055(4) 0.6971(4) 0.9607(2) 0.0358 1.0000 Uani
C28 C 0.4200(5) 0.8680(4) 0.9611(2) 0.0403 1.0000 Uani
C29 C 0.4424(4) 0.4310(4) 0.6696(2) 0.0422 1.0000 Uani
C30 C 0.5722(5) 0.5844(4) 0.6538(2) 0.0427 1.0000 Uani
C31 C 0.2968(4) 0.5345(3) 0.8002(2) 0.0296 1.0000 Uani
C32 C 0.3322(4) 0.4616(3) 0.8410(2) 0.0250 1.0000 Uani
C33 C 0.2424(4) 0.3875(3) 0.8490(2) 0.0332 1.0000 Uani
C34 C 0.2709(4) 0.3224(4) 0.8881(2) 0.0365 1.0000 Uani
C35 C 0.3897(4) 0.3332(3) 0.9187(2) 0.0302 1.0000 Uani
C36 C 0.4748(4) 0.4063(3) 0.9078(2) 0.0298 1.0000 Uani
C37 C 0.7453(4) 0.5457(3) 0.9108(2) 0.0283 1.0000 Uani
C38 C 0.9029(5) 0.4808(4) 0.7964(3) 0.0488 1.0000 Uani
C39 C 0.7028(5) 0.3170(4) 0.8072(3) 0.0557 1.0000 Uani
C40 C 0.9288(5) 0.3827(4) 0.9129(3) 0.0463 1.0000 Uani
C41 C 0.7107(4) 0.7671(4) 0.8492(2) 0.0343 1.0000 Uani
C42 C 0.8287(5) 1.0004(4) 0.9114(2) 0.0446 1.0000 Uani
C43 C 0.9815(4) 0.8184(4) 0.9025(3) 0.0483 1.0000 Uani
C44 C 0.7984(5) 0.8655(4) 1.0055(2) 0.0460 1.0000 Uani
H21 H -0.1526 0.9264 0.7424 0.0372 1.0000 Uiso
H22 H -0.0118 0.9125 0.7666 0.0372 1.0000 Uiso
H41 H 0.0033 0.7473 0.7271 0.0361 1.0000 Uiso
H42 H -0.1355 0.6949 0.6910 0.0361 1.0000 Uiso
H51 H 0.0963 1.0754 0.8061 0.0520 1.0000 Uiso
H52 H -0.0339 1.1239 0.8135 0.0520 1.0000 Uiso
H53 H 0.0699 1.1735 0.7759 0.0520 1.0000 Uiso
H61 H -0.0826 1.1399 0.6717 0.0519 1.0000 Uiso
H62 H -0.1863 1.0907 0.7095 0.0519 1.0000 Uiso
H63 H -0.1557 1.0204 0.6341 0.0519 1.0000 Uiso
H71 H 0.1233 0.6139 0.6962 0.0542 1.0000 Uiso
H72 H -0.0023 0.5296 0.6743 0.0542 1.0000 Uiso
H73 H 0.0996 0.5222 0.6209 0.0542 1.0000 Uiso
H81 H -0.1417 0.6321 0.5455 0.0394 1.0000 Uiso
H82 H -0.1621 0.5402 0.5833 0.0394 1.0000 Uiso
H83 H -0.0602 0.5329 0.5299 0.0394 1.0000 Uiso
H91 H -0.2379 0.8705 0.6405 0.0326 1.0000 Uiso
H92 H -0.2339 0.7419 0.6135 0.0326 1.0000 Uiso
H111 H -0.3562 0.7769 0.5109 0.0427 1.0000 Uiso
H121 H -0.3342 0.7899 0.3981 0.0427 1.0000 Uiso
H131 H -0.1350 0.8429 0.3734 0.0379 1.0000 Uiso
H141 H 0.0341 0.8766 0.4600 0.0368 1.0000 Uiso
H151 H 0.3115 0.9434 0.5693 0.0305 1.0000 Uiso
H152 H 0.1874 0.9296 0.5158 0.0305 1.0000 Uiso
H161 H 0.1290 0.7364 0.3867 0.0508 1.0000 Uiso
H162 H 0.1168 0.6597 0.4358 0.0508 1.0000 Uiso
H163 H 0.2122 0.6389 0.3785 0.0508 1.0000 Uiso
H171 H 0.4452 0.7480 0.5579 0.0575 1.0000 Uiso
H172 H 0.3184 0.6670 0.5451 0.0575 1.0000 Uiso
H173 H 0.4138 0.6462 0.4878 0.0575 1.0000 Uiso
H181 H 0.4743 0.8944 0.4633 0.0563 1.0000 Uiso
H182 H 0.3622 0.8849 0.4029 0.0563 1.0000 Uiso
H183 H 0.4428 0.7862 0.3973 0.0563 1.0000 Uiso
H191 H 0.2342 0.8842 0.7517 0.0424 1.0000 Uiso
H192 H 0.3155 0.8149 0.6963 0.0424 1.0000 Uiso
H201 H 0.4429 1.1710 0.7368 0.0526 1.0000 Uiso
H202 H 0.2983 1.1419 0.7425 0.0526 1.0000 Uiso
H203 H 0.3502 1.0988 0.6685 0.0526 1.0000 Uiso
H211 H 0.3822 1.0574 0.8599 0.0748 1.0000 Uiso
H212 H 0.5214 1.0939 0.8478 0.0748 1.0000 Uiso
H213 H 0.4817 0.9722 0.8484 0.0748 1.0000 Uiso
H221 H 0.5634 0.8818 0.7063 0.0744 1.0000 Uiso
H222 H 0.6127 1.0058 0.7149 0.0744 1.0000 Uiso
H223 H 0.5219 0.9336 0.6459 0.0744 1.0000 Uiso
H241 H 0.4040 0.7865 0.8340 0.0372 1.0000 Uiso
H242 H 0.2702 0.7282 0.8394 0.0372 1.0000 Uiso
H261 H 0.4573 0.6993 0.7390 0.0329 1.0000 Uiso
H262 H 0.3395 0.6088 0.7038 0.0329 1.0000 Uiso
H271 H 0.2917 0.6183 0.9373 0.0487 1.0000 Uiso
H272 H 0.3372 0.7118 1.0105 0.0487 1.0000 Uiso
H273 H 0.2266 0.7273 0.9569 0.0487 1.0000 Uiso
H281 H 0.4813 0.9012 0.9382 0.0484 1.0000 Uiso
H282 H 0.4519 0.8830 1.0109 0.0484 1.0000 Uiso
H283 H 0.3413 0.8985 0.9573 0.0484 1.0000 Uiso
H291 H 0.3985 0.4043 0.7030 0.0463 1.0000 Uiso
H292 H 0.5051 0.3834 0.6523 0.0463 1.0000 Uiso
H293 H 0.3822 0.4309 0.6300 0.0463 1.0000 Uiso
H301 H 0.6136 0.6587 0.6772 0.0551 1.0000 Uiso
H302 H 0.6348 0.5367 0.6365 0.0551 1.0000 Uiso
H303 H 0.5119 0.5842 0.6141 0.0551 1.0000 Uiso
H311 H 0.2225 0.5655 0.8171 0.0411 1.0000 Uiso
H312 H 0.2768 0.4908 0.7505 0.0411 1.0000 Uiso
H331 H 0.1566 0.3822 0.8267 0.0419 1.0000 Uiso
H341 H 0.2071 0.2682 0.8939 0.0451 1.0000 Uiso
H351 H 0.4135 0.2881 0.9481 0.0377 1.0000 Uiso
H361 H 0.5611 0.4134 0.9298 0.0354 1.0000 Uiso
H371 H 0.8130 0.6047 0.9343 0.0600 1.0000 Uiso
H372 H 0.7067 0.5200 0.9462 0.0600 1.0000 Uiso
H381 H 0.8451 0.5081 0.7671 0.0644 1.0000 Uiso
H382 H 0.9696 0.5393 0.8224 0.0644 1.0000 Uiso
H383 H 0.9394 0.4202 0.7664 0.0644 1.0000 Uiso
H391 H 0.6553 0.2893 0.8389 0.0620 1.0000 Uiso
H392 H 0.7466 0.2593 0.7797 0.0620 1.0000 Uiso
H393 H 0.6455 0.3401 0.7752 0.0620 1.0000 Uiso
H401 H 0.9915 0.4430 0.9415 0.0610 1.0000 Uiso
H402 H 0.8835 0.3516 0.9439 0.0610 1.0000 Uiso
H403 H 0.9705 0.3266 0.8823 0.0610 1.0000 Uiso
H411 H 0.6483 0.8115 0.8382 0.0413 1.0000 Uiso
H412 H 0.7547 0.7397 0.8083 0.0413 1.0000 Uiso
H421 H 0.7461 1.0236 0.9185 0.0517 1.0000 Uiso
H422 H 0.8917 1.0494 0.9483 0.0517 1.0000 Uiso
H423 H 0.8487 1.0026 0.8652 0.0517 1.0000 Uiso
H431 H 0.9809 0.7440 0.9048 0.0563 1.0000 Uiso
H432 H 1.0445 0.8674 0.9393 0.0563 1.0000 Uiso
H433 H 1.0015 0.8206 0.8563 0.0563 1.0000 Uiso
H441 H 0.7972 0.7924 1.0103 0.0542 1.0000 Uiso
H442 H 0.8652 0.9150 1.0396 0.0542 1.0000 Uiso
H443 H 0.7178 0.8916 1.0145 0.0542 1.0000 Uiso

loop_
_atom_site_aniso_label
_atom_site_aniso_U_11
_atom_site_aniso_U_22
_atom_site_aniso_U_33
_atom_site_aniso_U_23
_atom_site_aniso_U_13
_atom_site_aniso_U_12
Zr1 0.0181(2) 0.0247(2) 0.0246(2) 0.00936(18) 0.00553(17) 0.00194(17)
Zr2 0.0201(2) 0.0237(2) 0.0239(2) 0.00660(18) 0.00258(17) 0.00196(17)
N1 0.0247(18) 0.0253(19) 0.0244(18) 0.0085(15) 0.0057(15) 0.0018(15)
N2 0.0227(18) 0.031(2) 0.0265(19) 0.0097(16) 0.0068(15) 0.0053(15)
N3 0.0267(18) 0.0242(19) 0.0256(18) 0.0120(15) 0.0032(15) 0.0047(15)
N4 0.0250(18) 0.0227(18) 0.0276(19) 0.0084(15) 0.0041(15) 0.0068(14)
O1 0.0240(14) 0.0268(16) 0.0282(15) 0.0105(13) 0.0091(12) 0.0033(12)
O2 0.0243(15) 0.0256(16) 0.0355(16) 0.0128(13) 0.0130(13) 0.0028(12)
O3 0.0268(15) 0.0271(16) 0.0274(15) 0.0089(13) 0.0058(12) 0.0102(12)
O4 0.0262(15) 0.0306(16) 0.0259(15) 0.0040(13) -0.0008(12) 0.0052(12)
Si1 0.0278(6) 0.0270(6) 0.0301(6) 0.0100(5) 0.0084(5) 0.0066(5)
Si2 0.0233(6) 0.0337(7) 0.0296(6) 0.0128(5) -0.0002(5) 0.0018(5)
Si3 0.0259(6) 0.0349(7) 0.0339(7) 0.0066(6) 0.0070(5) 0.0089(5)
Si4 0.0345(7) 0.0317(7) 0.0249(6) 0.0050(5) 0.0046(5) -0.0075(5)
C1 0.029(2) 0.033(3) 0.030(2) 0.009(2) 0.0135(19) 0.0052(19)
C2 0.033(2) 0.028(2) 0.027(2) 0.0080(19) 0.0141(19) 0.0046(19)
C3 0.024(2) 0.028(2) 0.033(2) 0.0131(19) 0.0109(18) 0.0031(18)
C4 0.027(2) 0.025(2) 0.029(2) 0.0121(18) 0.0078(18) -0.0041(18)
C5 0.061(3) 0.032(3) 0.038(3) 0.002(2) 0.022(2) -0.004(2)
C6 0.036(3) 0.034(3) 0.053(3) 0.017(2) 0.020(2) 0.012(2)
C7 0.037(3) 0.032(3) 0.057(3) 0.020(2) 0.013(2) 0.012(2)
C8 0.028(2) 0.033(3) 0.039(3) 0.007(2) 0.012(2) 0.0007(19)
C9 0.017(2) 0.029(2) 0.034(2) 0.0062(19) 0.0069(18) 0.0010(17)
C10 0.022(2) 0.025(2) 0.030(2) 0.0078(18) 0.0048(18) 0.0018(17)
C11 0.025(2) 0.037(3) 0.041(3) 0.019(2) 0.001(2) -0.0041(19)
C12 0.029(2) 0.036(3) 0.039(3) 0.016(2) -0.006(2) -0.002(2)
C13 0.037(2) 0.030(2) 0.026(2) 0.0108(19) 0.0002(19) 0.0032(19)
C14 0.026(2) 0.033(3) 0.031(2) 0.014(2) 0.0107(19) 0.0085(18)
C15 0.020(2) 0.022(2) 0.032(2) 0.0059(18) 0.0014(18) 0.0008(17)
C16 0.056(3) 0.030(3) 0.039(3) 0.006(2) -0.003(2) 0.008(2)
C17 0.045(3) 0.041(3) 0.046(3) 0.021(2) 0.016(2) 0.016(2)
C18 0.043(3) 0.045(3) 0.046(3) 0.016(2) 0.025(2) 0.016(2)
C19 0.029(2) 0.035(3) 0.037(3) 0.019(2) 0.000(2) 0.0024(19)
C20 0.047(3) 0.036(3) 0.046(3) 0.022(2) -0.004(2) -0.003(2)
C21 0.090(5) 0.050(3) 0.043(3) 0.021(3) -0.018(3) -0.014(3)
C22 0.034(3) 0.056(4) 0.090(5) 0.021(3) 0.018(3) 0.009(3)
C23 0.031(2) 0.031(2) 0.027(2) 0.0110(19) 0.0060(19) 0.0129(19)
C24 0.028(2) 0.031(2) 0.031(2) 0.0108(19) 0.0098(19) 0.0080(19)
C25 0.024(2) 0.032(2) 0.023(2) 0.0052(18) 0.0002(17) 0.0018(18)
C26 0.027(2) 0.024(2) 0.024(2) 0.0080(18) -0.0001(18) 0.0007(17)
C27 0.034(3) 0.050(3) 0.034(3) 0.020(2) 0.018(2) 0.018(2)
C28 0.058(3) 0.037(3) 0.028(2) 0.009(2) 0.006(2) 0.019(2)
C29 0.041(3) 0.034(3) 0.039(3) -0.003(2) -0.002(2) 0.004(2)
C30 0.043(3) 0.053(3) 0.035(3) 0.016(2) 0.010(2) 0.006(2)
C31 0.021(2) 0.037(3) 0.036(3) 0.018(2) 0.0041(19) 0.0022(19)
C32 0.024(2) 0.026(2) 0.026(2) 0.0081(18) 0.0046(17) 0.0029(17)
C33 0.029(2) 0.033(3) 0.037(3) 0.014(2) 0.000(2) -0.0055(19)
C34 0.037(3) 0.037(3) 0.039(3) 0.021(2) 0.005(2) -0.008(2)
C35 0.035(2) 0.027(2) 0.031(2) 0.0146(19) 0.004(2) 0.0034(19)
C36 0.030(2) 0.029(2) 0.030(2) 0.0100(19) -0.0007(19) 0.0037(19)
C37 0.024(2) 0.030(2) 0.028(2) 0.0063(19) 0.0023(18) 0.0012(18)
C38 0.050(3) 0.061(4) 0.041(3) 0.019(3) 0.017(2) 0.016(3)
C39 0.040(3) 0.042(3) 0.072(4) -0.003(3) 0.009(3) 0.009(2)
C40 0.042(3) 0.052(3) 0.052(3) 0.019(3) 0.015(2) 0.024(2)
C41 0.039(3) 0.037(3) 0.026(2) 0.010(2) 0.005(2) 0.001(2)
C42 0.060(3) 0.040(3) 0.027(2) 0.001(2) 0.013(2) -0.006(2)
C43 0.038(3) 0.057(3) 0.045(3) 0.012(3) 0.002(2) -0.005(2)
C44 0.061(3) 0.046(3) 0.026(2) 0.010(2) 0.002(2) -0.010(3)

loop_
_geom_bond_atom_site_label_1
_geom_bond_site_symmetry_1
_geom_bond_atom_site_label_2
_geom_bond_site_symmetry_2
_geom_bond_distance
_geom_bond_publ_flag
Zr1 . N1 . 2.482(3) yes
Zr1 . N2 . 2.514(3) yes
Zr1 . O1 . 1.983(3) yes
Zr1 . O2 . 1.985(3) yes
Zr1 . C15 . 2.261(4) yes
Zr1 . C19 . 2.295(4) yes
Zr2 . N3 . 2.479(3) yes
Zr2 . N4 . 2.516(3) yes
Zr2 . O3 . 1.981(3) yes
Zr2 . O4 . 1.978(3) yes
Zr2 . C37 . 2.271(4) yes
Zr2 . C41 . 2.293(4) yes
N1 . C2 . 1.491(5) yes
N1 . C4 . 1.485(5) yes
N1 . C9 . 1.482(5) yes
N2 . C10 . 1.337(5) yes
N2 . C14 . 1.352(5) yes
N3 . C24 . 1.492(5) yes
N3 . C26 . 1.487(5) yes
N3 . C31 . 1.485(5) yes
N4 . C32 . 1.337(5) yes
N4 . C36 . 1.359(5) yes
O1 . C1 . 1.416(5) yes
O2 . C3 . 1.413(5) yes
O3 . C23 . 1.418(5) yes
O4 . C25 . 1.411(5) yes
Si1 . C15 . 1.852(4) yes
Si1 . C16 . 1.872(5) yes
Si1 . C17 . 1.876(4) yes
Si1 . C18 . 1.877(5) yes
Si2 . C19 . 1.845(4) yes
Si2 . C20 . 1.866(4) yes
Si2 . C21 . 1.875(5) yes
Si2 . C22 . 1.882(5) yes
Si3 . C37 . 1.849(4) yes
Si3 . C38 . 1.872(5) yes
Si3 . C39 . 1.879(5) yes
Si3 . C40 . 1.878(5) yes
Si4 . C41 . 1.847(4) yes
Si4 . C42 . 1.868(5) yes
Si4 . C43 . 1.873(5) yes
Si4 . C44 . 1.879(5) yes
C1 . C2 . 1.545(6) yes
C1 . C5 . 1.529(6) yes
C1 . C6 . 1.517(6) yes
C3 . C4 . 1.542(6) yes
C3 . C7 . 1.520(6) yes
C3 . C8 . 1.534(6) yes
C9 . C10 . 1.512(6) yes
C10 . C11 . 1.386(6) yes
C11 . C12 . 1.380(6) yes
C12 . C13 . 1.378(6) yes
C13 . C14 . 1.377(6) yes
C23 . C24 . 1.551(6) yes
C23 . C27 . 1.522(6) yes
C23 . C28 . 1.521(6) yes
C25 . C26 . 1.546(6) yes
C25 . C29 . 1.531(6) yes
C25 . C30 . 1.528(6) yes
C31 . C32 . 1.507(5) yes
C32 . C33 . 1.386(6) yes
C33 . C34 . 1.376(6) yes
C34 . C35 . 1.377(6) yes
C35 . C36 . 1.367(6) yes
